data_4316243
loop_
_publ_author_name
'Eun-Ju Kang'
'So Young Lee'
'Hayan Lee'
'Shim Sung Lee'

_publ_contact_author_address
;
Department of Chemistry and Research Institute of Natural Science, 
Gyeongsang National University, Jinju 660-701, South Korea
;
_publ_contact_author_email sslee@gnu.ac.kr
_publ_contact_author_fax +82-55-753-7614
_publ_contact_author_name 'Shim Sung Lee'
_publ_contact_author_phone +82-55-751-6021
_publ_section_title
;
 Sulfur-Containing Mixed-Donor Tribenzo-Macrocycles and Their Endo- and
 Exocyclic Supramolecular Silver(I) and Copper(I) Complexes
;
_journal_name_full 'Inorganic Chemistry'
_journal_page_first 7510
_journal_page_last 7520
_journal_paper_doi 10.1021/ic1007473
_journal_volume 49
_journal_year 2010
_chemical_formula_sum 'C26.5 H29 Cl Cu I O3 S2'
_chemical_formula_weight 685.51
_chemical_name_systematic
; 
 ? 
;
_space_group_IT_number 2
_symmetry_cell_setting triclinic
_symmetry_space_group_name_Hall '-P 1'
_symmetry_space_group_name_H-M 'P -1'
_atom_sites_solution_hydrogens geom
_atom_sites_solution_primary direct
_atom_sites_solution_secondary difmap
_audit_creation_method SHELXTL
_cell_angle_alpha 73.689(2)
_cell_angle_beta 76.230(2)
_cell_angle_gamma 72.909(2)
_cell_formula_units_Z 4
_cell_length_a 10.6591(5)
_cell_length_b 13.2940(7)
_cell_length_c 20.8899(10)
_cell_measurement_reflns_used 9944
_cell_measurement_temperature 164(2)
_cell_measurement_theta_max 27.60
_cell_measurement_theta_min 2.28
_cell_volume 2676.3(2)
_computing_cell_refinement 'Bruker SAINT'
_computing_data_collection 'Bruker APEX2'
_computing_data_reduction 'Bruker SAINT'
_computing_molecular_graphics 'Bruker SHELXTL'
_computing_publication_material 'Bruker SHELXTL'
_computing_structure_refinement 'Bruker SHELXTL'
_computing_structure_solution 'Bruker SHELXTL'
_diffrn_ambient_temperature 164(2)
_diffrn_measured_fraction_theta_full 0.988
_diffrn_measured_fraction_theta_max 0.988
_diffrn_measurement_device_type 'Bruker APEX-II CCD'
_diffrn_measurement_method '\f and \w scans'
_diffrn_radiation_monochromator graphite
_diffrn_radiation_source 'fine-focus sealed tube'
_diffrn_radiation_type MoK\a
_diffrn_radiation_wavelength 0.71073
_diffrn_reflns_av_R_equivalents 0.0428
_diffrn_reflns_av_sigmaI/netI 0.0402
_diffrn_reflns_limit_h_max 13
_diffrn_reflns_limit_h_min -13
_diffrn_reflns_limit_k_max 14
_diffrn_reflns_limit_k_min -17
_diffrn_reflns_limit_l_max 27
_diffrn_reflns_limit_l_min -27
_diffrn_reflns_number 45535
_diffrn_reflns_theta_full 27.63
_diffrn_reflns_theta_max 27.63
_diffrn_reflns_theta_min 1.03
_diffrn_standards_number 0
_exptl_absorpt_coefficient_mu 2.253
_exptl_absorpt_correction_T_max 0.8061
_exptl_absorpt_correction_T_min 0.5711
_exptl_absorpt_correction_type 'Empirical (SADABS)'
_exptl_crystal_colour colourless
_exptl_crystal_density_diffrn 1.701
_exptl_crystal_density_method 'not measured'
_exptl_crystal_description block
_exptl_crystal_F_000 1372
_exptl_crystal_size_max 0.28
_exptl_crystal_size_mid 0.20
_exptl_crystal_size_min 0.10
_refine_diff_density_max 1.072
_refine_diff_density_min -1.399
_refine_diff_density_rms 0.102
_refine_ls_extinction_method none
_refine_ls_goodness_of_fit_ref 1.094
_refine_ls_hydrogen_treatment constr
_refine_ls_matrix_type full
_refine_ls_number_parameters 641
_refine_ls_number_reflns 12296
_refine_ls_number_restraints 0
_refine_ls_restrained_S_all 1.094
_refine_ls_R_factor_all 0.0425
_refine_ls_R_factor_gt 0.0347
_refine_ls_shift/su_max 0.001
_refine_ls_shift/su_mean 0.000
_refine_ls_structure_factor_coef Fsqd
_refine_ls_weighting_details 'calc w=1/[\s^2^(Fo^2^)+(0.0402P)^2^+3.1033P] where P=(Fo^2^+2Fc^2^)/3'
_refine_ls_weighting_scheme calc
_refine_ls_wR_factor_gt 0.0933
_refine_ls_wR_factor_ref 0.0977
_reflns_number_gt 10437
_reflns_number_total 12296
_reflns_threshold_expression >2sigma(I)
_cod_data_source_file ic1007473_si_002_08.cif
_cod_data_source_block complex5
_cod_depositor_comments
;
The following automatic conversions were performed:

'_symmetry_cell_setting' value 'Triclinic' changed to 'triclinic'
according to the built-in table from CIF Core dictionary named
'cif_core.dic' version 2.4.1 from 2010-06-29.

Automatic conversion script
Id: cif_fix_values 1646 2011-03-28 12:23:43Z adriana 
;
_cod_original_sg_symbol_H-M 'P -1 '
_cod_original_formula_sum 'C26.50 H29 Cl Cu I O3 S2'
_cod_database_code 4316243

loop_
_symmetry_equiv_pos_as_xyz
'x, y, z'
'-x, -y, -z'

loop_
_atom_site_label
_atom_site_type_symbol
_atom_site_fract_x
_atom_site_fract_y
_atom_site_fract_z
_atom_site_U_iso_or_equiv
_atom_site_adp_type
_atom_site_occupancy
_atom_site_symmetry_multiplicity
_atom_site_calc_flag
_atom_site_refinement_flags
_atom_site_disorder_assembly
_atom_site_disorder_group
Cu1 Cu 0.98070(4) 0.11200(3) 0.489000(19) 0.02773(9) Uani 1 1 d . . .
Cu2 Cu 0.58090(5) 0.56784(3) -0.02872(2) 0.03701(11) Uani 1 1 d . . .
I1 I 0.803656(19) 0.022854(16) 0.469671(10) 0.02770(6) Uani 1 1 d . . .
I2 I 0.31486(2) 0.642477(18) 0.006033(13) 0.03949(7) Uani 1 1 d . . .
Cl1 Cl 0.00527(12) 0.61271(12) 0.26252(8) 0.0740(4) Uani 1 1 d . . .
Cl2 Cl -0.07925(18) 0.74088(16) 0.13605(10) 0.0994(5) Uani 1 1 d . . .
S1 S 1.01840(8) 0.21802(6) 0.38085(4) 0.02963(17) Uani 1 1 d . . .
S2 S 0.89070(7) 0.19237(6) 0.58058(4) 0.02445(16) Uani 1 1 d . . .
S3 S 0.60922(9) 0.62590(7) -0.14419(4) 0.03426(19) Uani 1 1 d . C .
S4 S 0.65415(9) 0.64419(7) 0.03729(4) 0.03432(19) Uani 1 1 d . . .
O1 O 0.7311(2) 0.51383(18) 0.31873(11) 0.0350(5) Uani 1 1 d . . .
O2 O 1.0049(2) 0.37243(19) 0.47326(12) 0.0369(6) Uani 1 1 d . . .
O3 O 0.6279(2) 0.52115(18) 0.55635(11) 0.0328(5) Uani 1 1 d . . .
O4 O 0.7147(2) 0.90702(19) -0.24490(11) 0.0322(5) Uani 1 1 d . . .
C49 C 0.8884(4) 0.6829(4) -0.0497(3) 0.0612(13) Uani 1 1 d . . .
H49A H 0.8848 0.7560 -0.0455 0.073 Uiso 1 1 calc R A 1
H49B H 0.9837 0.6460 -0.0599 0.073 Uiso 1 1 calc R A 1
C51 C 0.7850(5) 0.6067(4) -0.1795(2) 0.0586(13) Uani 1 1 d . . .
H51A H 0.8156 0.5396 -0.1965 0.070 Uiso 1 1 calc R B 1
H51B H 0.7972 0.6677 -0.2187 0.070 Uiso 1 1 calc R B 1
O5 O 0.8342(3) 0.6950(3) -0.10359(17) 0.0363(12) Uani 0.725(9) 1 d P C 1
C50 C 0.8742(6) 0.5993(5) -0.1276(5) 0.0426(18) Uani 0.725(9) 1 d P C 1
H50A H 0.8660 0.5367 -0.0891 0.051 Uiso 0.725(9) 1 calc PR C 1
H50B H 0.9687 0.5885 -0.1497 0.051 Uiso 0.725(9) 1 calc PR C 1
O5' O 0.8636(13) 0.5995(10) -0.0882(7) 0.050(4) Uani 0.275(9) 1 d P C 2
C50' C 0.8611(14) 0.6405(17) -0.1639(9) 0.040(4) Uani 0.275(9) 1 d P C 2
H50C H 0.8350 0.7205 -0.1753 0.048 Uiso 0.275(9) 1 calc PR C 2
H50D H 0.9512 0.6170 -0.1896 0.048 Uiso 0.275(9) 1 calc PR C 2
O6 O 0.7306(3) 0.9495(2) -0.02860(12) 0.0429(6) Uani 1 1 d . . .
C1 C 0.8276(3) 0.3409(3) 0.30031(16) 0.0276(7) Uani 1 1 d . . .
C2 C 0.8599(4) 0.2686(3) 0.25902(17) 0.0343(7) Uani 1 1 d . . .
H2A H 0.9051 0.1960 0.2754 0.041 Uiso 1 1 calc R . .
C3 C 0.8284(4) 0.2988(3) 0.19470(17) 0.0348(8) Uani 1 1 d . . .
H3A H 0.8507 0.2474 0.1676 0.042 Uiso 1 1 calc R . .
C4 C 0.7642(3) 0.4043(3) 0.17061(17) 0.0324(7) Uani 1 1 d . . .
H4A H 0.7420 0.4260 0.1265 0.039 Uiso 1 1 calc R . .
C5 C 0.7319(3) 0.4792(3) 0.21012(16) 0.0312(7) Uani 1 1 d . . .
H5A H 0.6888 0.5522 0.1929 0.037 Uiso 1 1 calc R . .
C6 C 0.7625(3) 0.4474(3) 0.27473(16) 0.0265(6) Uani 1 1 d . . .
C7 C 0.6667(3) 0.6248(2) 0.29608(17) 0.0302(7) Uani 1 1 d . . .
H7A H 0.5790 0.6310 0.2850 0.036 Uiso 1 1 calc R . .
H7B H 0.7216 0.6585 0.2550 0.036 Uiso 1 1 calc R . .
C8 C 0.6490(3) 0.6802(2) 0.35201(17) 0.0287(7) Uani 1 1 d . . .
C9 C 0.6675(3) 0.7845(3) 0.33592(19) 0.0366(8) Uani 1 1 d . . .
H9A H 0.6948 0.8185 0.2902 0.044 Uiso 1 1 calc R . .
C10 C 0.6457(4) 0.8382(3) 0.3872(2) 0.0406(9) Uani 1 1 d . . .
H10A H 0.6568 0.9097 0.3765 0.049 Uiso 1 1 calc R . .
C11 C 0.6081(4) 0.7887(3) 0.4535(2) 0.0381(8) Uani 1 1 d . . .
H11A H 0.5929 0.8265 0.4881 0.046 Uiso 1 1 calc R . .
C12 C 0.5923(3) 0.6837(3) 0.47026(18) 0.0314(7) Uani 1 1 d . . .
C13 C 0.6125(3) 0.6306(3) 0.41897(17) 0.0288(7) Uani 1 1 d . . .
H13A H 0.6011 0.5591 0.4299 0.035 Uiso 1 1 calc R . .
C14 C 0.5531(4) 0.6316(3) 0.54333(19) 0.0363(8) Uani 1 1 d . . .
H14A H 0.5715 0.6705 0.5728 0.044 Uiso 1 1 calc R . .
H14B H 0.4566 0.6348 0.5533 0.044 Uiso 1 1 calc R . .
C15 C 0.6356(3) 0.4664(3) 0.62230(16) 0.0279(7) Uani 1 1 d . . .
C16 C 0.5906(3) 0.5152(3) 0.67721(18) 0.0339(7) Uani 1 1 d . . .
H16A H 0.5479 0.5900 0.6704 0.041 Uiso 1 1 calc R . .
C17 C 0.6079(3) 0.4553(3) 0.74117(18) 0.0368(8) Uani 1 1 d . . .
H17A H 0.5775 0.4892 0.7783 0.044 Uiso 1 1 calc R . .
C18 C 0.6691(3) 0.3462(3) 0.75205(17) 0.0350(8) Uani 1 1 d . . .
H18A H 0.6810 0.3048 0.7963 0.042 Uiso 1 1 calc R . .
C19 C 0.7128(3) 0.2981(3) 0.69697(17) 0.0332(7) Uani 1 1 d . . .
H19A H 0.7551 0.2232 0.7043 0.040 Uiso 1 1 calc R . .
C20 C 0.6969(3) 0.3558(3) 0.63184(16) 0.0269(6) Uani 1 1 d . . .
C21 C 0.7438(3) 0.3031(3) 0.57214(16) 0.0284(7) Uani 1 1 d . . .
H21A H 0.7633 0.3584 0.5307 0.034 Uiso 1 1 calc R . .
H21B H 0.6709 0.2758 0.5666 0.034 Uiso 1 1 calc R . .
C22 C 1.0102(3) 0.2585(3) 0.58893(17) 0.0323(7) Uani 1 1 d . . .
H22A H 0.9932 0.2666 0.6361 0.039 Uiso 1 1 calc R . .
H22B H 1.1006 0.2112 0.5806 0.039 Uiso 1 1 calc R . .
C23 C 1.0074(4) 0.3681(3) 0.54179(19) 0.0411(9) Uani 1 1 d . . .
H23A H 0.9279 0.4208 0.5586 0.049 Uiso 1 1 calc R . .
H23B H 1.0869 0.3909 0.5433 0.049 Uiso 1 1 calc R . .
C24 C 1.1320(4) 0.3264(3) 0.43912(19) 0.0380(8) Uani 1 1 d . . .
H24A H 1.1705 0.2550 0.4668 0.046 Uiso 1 1 calc R . .
H24B H 1.1929 0.3738 0.4316 0.046 Uiso 1 1 calc R . .
C25 C 1.1156(4) 0.3139(3) 0.37212(18) 0.0382(8) Uani 1 1 d . . .
H25A H 1.2048 0.2900 0.3457 0.046 Uiso 1 1 calc R . .
H25B H 1.0717 0.3852 0.3463 0.046 Uiso 1 1 calc R . .
C26 C 0.8538(3) 0.3058(3) 0.37171(16) 0.0338(8) Uani 1 1 d . . .
H26A H 0.7860 0.2675 0.4004 0.041 Uiso 1 1 calc R . .
H26B H 0.8434 0.3708 0.3886 0.041 Uiso 1 1 calc R . .
C27 C 0.5513(3) 0.8179(3) -0.23926(16) 0.0280(7) Uani 1 1 d . C .
C28 C 0.4673(4) 0.7929(3) -0.27104(19) 0.0375(8) Uani 1 1 d . . .
H28A H 0.4126 0.7455 -0.2454 0.045 Uiso 1 1 calc R . .
C29 C 0.4617(4) 0.8351(3) -0.3389(2) 0.0406(8) Uani 1 1 d . . .
H29A H 0.4022 0.8183 -0.3594 0.049 Uiso 1 1 calc R . .
C30 C 0.5436(4) 0.9022(3) -0.37674(17) 0.0370(8) Uani 1 1 d . . .
H30A H 0.5414 0.9306 -0.4237 0.044 Uiso 1 1 calc R . .
C31 C 0.6282(4) 0.9280(3) -0.34688(16) 0.0332(7) Uani 1 1 d . . .
H31A H 0.6838 0.9745 -0.3731 0.040 Uiso 1 1 calc R . .
C32 C 0.6325(3) 0.8860(2) -0.27822(15) 0.0268(6) Uani 1 1 d . . .
C33 C 0.7877(3) 0.9859(3) -0.28158(16) 0.0318(7) Uani 1 1 d . . .
H33A H 0.7259 1.0556 -0.2980 0.038 Uiso 1 1 calc R . .
H33B H 0.8489 0.9618 -0.3212 0.038 Uiso 1 1 calc R . .
C34 C 0.8657(3) 0.9992(2) -0.23445(16) 0.0286(7) Uani 1 1 d . . .
C35 C 0.9944(4) 1.0117(3) -0.25839(19) 0.0379(8) Uani 1 1 d . . .
H35A H 1.0329 1.0123 -0.3044 0.045 Uiso 1 1 calc R . .
C36 C 1.0665(4) 1.0232(4) -0.2151(2) 0.0537(11) Uani 1 1 d . . .
H36A H 1.1554 1.0302 -0.2312 0.064 Uiso 1 1 calc R . .
C37 C 1.0095(4) 1.0247(4) -0.1482(2) 0.0513(11) Uani 1 1 d . . .
H37A H 1.0598 1.0321 -0.1187 0.062 Uiso 1 1 calc R . .
C38 C 0.8790(4) 1.0152(3) -0.12432(18) 0.0369(8) Uani 1 1 d . . .
C39 C 0.8083(3) 1.0022(3) -0.16771(17) 0.0301(7) Uani 1 1 d . . .
H39A H 0.7194 0.9952 -0.1517 0.036 Uiso 1 1 calc R . .
C40 C 0.8164(4) 1.0210(3) -0.0524(2) 0.0446(9) Uani 1 1 d . . .
H40A H 0.8863 0.9995 -0.0239 0.054 Uiso 1 1 calc R . .
H40B H 0.7652 1.0958 -0.0504 0.054 Uiso 1 1 calc R . .
C41 C 0.6719(3) 0.9327(3) 0.03771(17) 0.0323(7) Uani 1 1 d . . .
C42 C 0.6755(4) 0.9919(3) 0.08255(19) 0.0411(9) Uani 1 1 d . . .
H42A H 0.7202 1.0487 0.0673 0.049 Uiso 1 1 calc R . .
C43 C 0.6140(4) 0.9678(3) 0.1492(2) 0.0455(10) Uani 1 1 d . . .
H43A H 0.6166 1.0082 0.1797 0.055 Uiso 1 1 calc R . .
C44 C 0.5494(4) 0.8862(4) 0.17160(19) 0.0462(10) Uani 1 1 d . . .
H44A H 0.5079 0.8695 0.2176 0.055 Uiso 1 1 calc R . .
C45 C 0.5448(4) 0.8284(3) 0.12717(18) 0.0409(9) Uani 1 1 d . . .
H45A H 0.4998 0.7719 0.1432 0.049 Uiso 1 1 calc R . .
C46 C 0.6043(3) 0.8506(3) 0.05968(16) 0.0311(7) Uani 1 1 d . . .
C47 C 0.5929(3) 0.7898(3) 0.01146(17) 0.0313(7) Uani 1 1 d . . .
H47A H 0.6433 0.8158 -0.0336 0.038 Uiso 1 1 calc R . .
H47B H 0.4982 0.8063 0.0069 0.038 Uiso 1 1 calc R . .
C48 C 0.8330(4) 0.6236(4) 0.0177(2) 0.0514(10) Uani 1 1 d . C .
H48A H 0.8619 0.6445 0.0527 0.062 Uiso 1 1 calc R . .
H48B H 0.8730 0.5453 0.0212 0.062 Uiso 1 1 calc R . .
C52 C 0.5534(3) 0.7719(3) -0.16480(16) 0.0301(7) Uani 1 1 d . . .
H52A H 0.4627 0.7938 -0.1392 0.036 Uiso 1 1 calc R C .
H52B H 0.6132 0.8028 -0.1503 0.036 Uiso 1 1 calc R . .
C53 C 0.0504(6) 0.6951(5) 0.1816(3) 0.0823(17) Uani 1 1 d . . .
H53A H 0.0752 0.7578 0.1875 0.099 Uiso 1 1 calc R . .
H53B H 0.1290 0.6530 0.1561 0.099 Uiso 1 1 calc R . .

loop_
_atom_site_aniso_label
_atom_site_aniso_U_11
_atom_site_aniso_U_22
_atom_site_aniso_U_33
_atom_site_aniso_U_23
_atom_site_aniso_U_13
_atom_site_aniso_U_12
Cu1 0.0316(2) 0.02316(19) 0.0274(2) -0.00456(15) -0.00958(16) -0.00263(15)
Cu2 0.0432(2) 0.0278(2) 0.0363(2) -0.00405(17) 0.00413(19) -0.01485(18)
I1 0.02498(10) 0.02546(11) 0.03261(12) -0.00541(8) -0.01002(8) -0.00309(8)
I2 0.03276(12) 0.02620(12) 0.05310(15) -0.00597(10) 0.00296(10) -0.00868(9)
Cl1 0.0482(6) 0.0776(9) 0.1003(10) -0.0391(8) -0.0001(6) -0.0132(6)
Cl2 0.0958(12) 0.1052(13) 0.1169(14) -0.0322(11) -0.0427(10) -0.0276(10)
S1 0.0339(4) 0.0246(4) 0.0250(4) -0.0041(3) -0.0077(3) 0.0015(3)
S2 0.0258(4) 0.0214(3) 0.0250(4) -0.0062(3) -0.0038(3) -0.0037(3)
S3 0.0438(5) 0.0275(4) 0.0347(4) -0.0102(3) -0.0097(4) -0.0081(4)
S4 0.0386(5) 0.0314(4) 0.0274(4) -0.0022(3) -0.0037(3) -0.0062(3)
O1 0.0458(14) 0.0226(11) 0.0303(12) -0.0052(9) -0.0141(11) 0.0063(10)
O2 0.0388(13) 0.0295(12) 0.0400(14) -0.0085(10) 0.0002(11) -0.0098(10)
O3 0.0375(13) 0.0247(11) 0.0326(12) -0.0107(9) -0.0015(10) -0.0016(10)
O4 0.0416(13) 0.0352(13) 0.0234(11) -0.0012(9) -0.0051(10) -0.0203(11)
C49 0.039(2) 0.055(3) 0.084(4) -0.009(2) 0.002(2) -0.020(2)
C51 0.052(3) 0.068(3) 0.029(2) -0.0102(19) 0.0052(19) 0.014(2)
O5 0.0348(19) 0.034(2) 0.037(2) -0.0062(15) -0.0020(15) -0.0096(15)
C50 0.025(3) 0.033(3) 0.062(6) -0.013(4) 0.004(4) -0.003(2)
O5' 0.041(6) 0.045(8) 0.056(8) -0.009(6) 0.008(6) -0.012(5)
C50' 0.022(6) 0.067(11) 0.031(8) 0.000(7) -0.015(6) -0.012(7)
O6 0.0675(18) 0.0436(15) 0.0287(12) -0.0082(11) -0.0047(12) -0.0329(13)
C1 0.0262(15) 0.0259(15) 0.0283(16) -0.0025(12) -0.0067(12) -0.0045(12)
C2 0.0439(19) 0.0232(16) 0.0340(18) -0.0042(13) -0.0108(15) -0.0044(14)
C3 0.0412(19) 0.0363(19) 0.0318(18) -0.0116(14) -0.0050(15) -0.0140(15)
C4 0.0296(16) 0.0420(19) 0.0258(16) -0.0043(14) -0.0044(13) -0.0128(14)
C5 0.0301(16) 0.0318(17) 0.0263(16) 0.0004(13) -0.0072(13) -0.0042(13)
C6 0.0233(14) 0.0267(15) 0.0274(16) -0.0039(12) -0.0054(12) -0.0043(12)
C7 0.0303(16) 0.0230(15) 0.0328(17) -0.0007(12) -0.0100(13) -0.0014(13)
C8 0.0242(15) 0.0211(15) 0.0377(18) -0.0024(12) -0.0104(13) -0.0007(12)
C9 0.0359(18) 0.0265(17) 0.045(2) -0.0020(14) -0.0129(16) -0.0060(14)
C10 0.048(2) 0.0201(16) 0.057(2) -0.0038(15) -0.0244(18) -0.0055(15)
C11 0.043(2) 0.0251(17) 0.050(2) -0.0142(15) -0.0210(17) 0.0037(14)
C12 0.0246(15) 0.0272(16) 0.0418(19) -0.0112(14) -0.0092(14) 0.0008(13)
C13 0.0244(15) 0.0237(15) 0.0392(18) -0.0085(13) -0.0087(13) -0.0032(12)
C14 0.0335(18) 0.0269(17) 0.046(2) -0.0147(15) -0.0056(15) 0.0012(14)
C15 0.0229(14) 0.0309(16) 0.0328(17) -0.0124(13) -0.0011(13) -0.0088(12)
C16 0.0305(17) 0.0356(18) 0.0391(19) -0.0182(15) 0.0024(14) -0.0105(14)
C17 0.0319(17) 0.052(2) 0.0345(18) -0.0234(16) 0.0046(14) -0.0177(16)
C18 0.0313(17) 0.048(2) 0.0287(17) -0.0121(15) -0.0021(14) -0.0132(15)
C19 0.0308(17) 0.0376(18) 0.0312(17) -0.0089(14) -0.0037(14) -0.0085(14)
C20 0.0215(14) 0.0306(16) 0.0302(16) -0.0118(13) -0.0019(12) -0.0058(12)
C21 0.0277(16) 0.0291(16) 0.0283(16) -0.0110(13) -0.0075(13) -0.0003(13)
C22 0.0308(17) 0.0392(19) 0.0325(17) -0.0158(14) -0.0037(14) -0.0108(14)
C23 0.044(2) 0.040(2) 0.047(2) -0.0197(17) 0.0031(17) -0.0205(17)
C24 0.0343(18) 0.0365(19) 0.043(2) -0.0085(15) 0.0009(15) -0.0147(15)
C25 0.0403(19) 0.0310(18) 0.0345(18) 0.0000(14) 0.0012(15) -0.0085(15)
C26 0.0355(18) 0.0290(17) 0.0272(16) -0.0038(13) -0.0075(14) 0.0062(14)
C27 0.0295(16) 0.0277(16) 0.0261(15) -0.0086(12) -0.0025(12) -0.0051(13)
C28 0.0341(18) 0.0384(19) 0.043(2) -0.0119(16) -0.0065(15) -0.0117(15)
C29 0.040(2) 0.043(2) 0.045(2) -0.0171(17) -0.0204(17) -0.0011(16)
C30 0.045(2) 0.0370(19) 0.0258(17) -0.0080(14) -0.0119(15) -0.0002(16)
C31 0.0390(18) 0.0326(18) 0.0249(16) -0.0064(13) -0.0015(14) -0.0076(14)
C32 0.0316(16) 0.0256(15) 0.0239(15) -0.0066(12) -0.0048(12) -0.0069(13)
C33 0.0384(18) 0.0296(17) 0.0264(16) -0.0050(13) 0.0025(14) -0.0144(14)
C34 0.0309(16) 0.0210(15) 0.0327(17) -0.0032(12) -0.0040(13) -0.0083(12)
C35 0.0331(18) 0.0344(19) 0.040(2) 0.0002(15) -0.0001(15) -0.0119(15)
C36 0.037(2) 0.060(3) 0.063(3) 0.002(2) -0.0052(19) -0.027(2)
C37 0.053(2) 0.058(3) 0.054(3) 0.003(2) -0.021(2) -0.034(2)
C38 0.043(2) 0.0349(19) 0.0376(19) -0.0022(15) -0.0113(16) -0.0181(16)
C39 0.0283(16) 0.0306(17) 0.0325(17) -0.0049(13) -0.0051(13) -0.0109(13)
C40 0.061(3) 0.047(2) 0.039(2) -0.0087(17) -0.0131(18) -0.032(2)
C41 0.0382(18) 0.0300(17) 0.0294(17) -0.0103(13) -0.0112(14) -0.0018(14)
C42 0.055(2) 0.0311(18) 0.040(2) -0.0131(15) -0.0190(18) -0.0013(16)
C43 0.049(2) 0.047(2) 0.039(2) -0.0248(18) -0.0180(18) 0.0129(18)
C44 0.040(2) 0.060(3) 0.0301(19) -0.0151(17) -0.0037(16) 0.0045(18)
C45 0.0333(18) 0.051(2) 0.0343(19) -0.0083(16) -0.0044(15) -0.0065(16)
C46 0.0301(16) 0.0323(17) 0.0278(16) -0.0075(13) -0.0077(13) -0.0002(13)
C47 0.0334(17) 0.0303(17) 0.0304(17) -0.0012(13) -0.0089(14) -0.0106(14)
C48 0.039(2) 0.069(3) 0.047(2) -0.019(2) -0.0146(18) -0.002(2)
C52 0.0377(18) 0.0277(16) 0.0262(16) -0.0084(13) 0.0009(13) -0.0129(14)
C53 0.064(3) 0.063(3) 0.115(5) -0.017(3) -0.025(3) -0.004(3)

loop_
_atom_type_symbol
_atom_type_description
_atom_type_scat_dispersion_real
_atom_type_scat_dispersion_imag
_atom_type_scat_source
C C 0.0033 0.0016 'International Tables Vol C Tables 4.2.6.8 and 6.1.1.4'
H H 0.0000 0.0000 'International Tables Vol C Tables 4.2.6.8 and 6.1.1.4'
O O 0.0106 0.0060 'International Tables Vol C Tables 4.2.6.8 and 6.1.1.4'
S S 0.1246 0.1234 'International Tables Vol C Tables 4.2.6.8 and 6.1.1.4'
Cu Cu 0.3201 1.2651 'International Tables Vol C Tables 4.2.6.8 and 6.1.1.4'
I I -0.4742 1.8119 'International Tables Vol C Tables 4.2.6.8 and 6.1.1.4'
Cl Cl 0.1484 0.1585 'International Tables Vol C Tables 4.2.6.8 and 6.1.1.4'

loop_
_geom_angle_atom_site_label_1
_geom_angle_atom_site_label_2
_geom_angle_atom_site_label_3
_geom_angle
_geom_angle_site_symmetry_1
_geom_angle_site_symmetry_3
_geom_angle_publ_flag
S1 Cu1 S2 120.07(3) . . ?
S1 Cu1 I1 114.14(3) . 2_756 ?
S2 Cu1 I1 100.35(2) . 2_756 ?
S1 Cu1 I1 98.12(3) . . ?
S2 Cu1 I1 109.01(2) . . ?
I1 Cu1 I1 115.991(15) 2_756 . ?
S1 Cu1 Cu1 121.16(3) . 2_756 ?
S2 Cu1 Cu1 118.53(3) . 2_756 ?
I1 Cu1 Cu1 58.582(14) 2_756 2_756 ?
I1 Cu1 Cu1 57.408(15) . 2_756 ?
S3 Cu2 S4 121.76(4) . . ?
S3 Cu2 I2 105.04(3) . 2_665 ?
S4 Cu2 I2 110.44(3) . 2_665 ?
S3 Cu2 Cu2 116.90(4) . 2_665 ?
S4 Cu2 Cu2 120.43(3) . 2_665 ?
I2 Cu2 Cu2 60.904(17) 2_665 2_665 ?
S3 Cu2 I2 101.45(3) . . ?
S4 Cu2 I2 99.50(3) . . ?
I2 Cu2 I2 119.296(16) 2_665 . ?
Cu2 Cu2 I2 58.392(17) 2_665 . ?
Cu1 I1 Cu1 64.009(15) 2_756 . ?
Cu2 I2 Cu2 60.704(16) 2_665 . ?
C25 S1 C26 102.16(17) . . ?
C25 S1 Cu1 114.62(12) . . ?
C26 S1 Cu1 102.23(11) . . ?
C22 S2 C21 101.88(16) . . ?
C22 S2 Cu1 107.56(11) . . ?
C21 S2 Cu1 116.79(11) . . ?
C52 S3 C51 101.2(2) . . ?
C52 S3 Cu2 108.21(11) . . ?
C51 S3 Cu2 110.23(14) . . ?
C48 S4 C47 103.74(19) . . ?
C48 S4 Cu2 110.82(15) . . ?
C47 S4 Cu2 107.25(11) . . ?
C6 O1 C7 118.2(2) . . ?
C24 O2 C23 111.9(3) . . ?
C15 O3 C14 118.7(2) . . ?
C32 O4 C33 117.1(2) . . ?
O5 C49 C48 119.9(4) . . ?
O5 C49 O5' 45.2(5) . . ?
C48 C49 O5' 91.9(5) . . ?
C50' C51 C50 30.5(9) . . ?
C50' C51 S3 125.4(8) . . ?
C50 C51 S3 113.6(3) . . ?
C49 O5 C50 111.3(5) . . ?
O5 C50 C51 110.0(5) . . ?
C50' O5' C49 116.2(11) . . ?
C51 C50' O5' 110.3(15) . . ?
C41 O6 C40 118.8(3) . . ?
C2 C1 C6 117.8(3) . . ?
C2 C1 C26 121.7(3) . . ?
C6 C1 C26 120.4(3) . . ?
C3 C2 C1 122.1(3) . . ?
C4 C3 C2 119.0(3) . . ?
C3 C4 C5 120.5(3) . . ?
C6 C5 C4 119.8(3) . . ?
O1 C6 C5 124.6(3) . . ?
O1 C6 C1 114.6(3) . . ?
C5 C6 C1 120.8(3) . . ?
O1 C7 C8 107.7(3) . . ?
C13 C8 C9 119.7(3) . . ?
C13 C8 C7 121.3(3) . . ?
C9 C8 C7 119.1(3) . . ?
C10 C9 C8 119.4(3) . . ?
C11 C10 C9 120.5(3) . . ?
C10 C11 C12 120.5(3) . . ?
C13 C12 C11 118.9(3) . . ?
C13 C12 C14 121.9(3) . . ?
C11 C12 C14 119.1(3) . . ?
C8 C13 C12 120.9(3) . . ?
O3 C14 C12 108.9(3) . . ?
O3 C15 C16 123.9(3) . . ?
O3 C15 C20 115.6(3) . . ?
C16 C15 C20 120.5(3) . . ?
C17 C16 C15 120.1(3) . . ?
C16 C17 C18 120.7(3) . . ?
C17 C18 C19 118.7(3) . . ?
C20 C19 C18 122.2(3) . . ?
C19 C20 C15 117.8(3) . . ?
C19 C20 C21 122.1(3) . . ?
C15 C20 C21 120.1(3) . . ?
C20 C21 S2 113.5(2) . . ?
C23 C22 S2 114.6(3) . . ?
O2 C23 C22 114.7(3) . . ?
O2 C24 C25 108.5(3) . . ?
C24 C25 S1 113.3(2) . . ?
C1 C26 S1 113.9(2) . . ?
C28 C27 C32 118.1(3) . . ?
C28 C27 C52 120.3(3) . . ?
C32 C27 C52 121.6(3) . . ?
C29 C28 C27 121.6(3) . . ?
C28 C29 C30 119.3(3) . . ?
C31 C30 C29 120.5(3) . . ?
C30 C31 C32 120.0(3) . . ?
O4 C32 C31 123.5(3) . . ?
O4 C32 C27 116.0(3) . . ?
C31 C32 C27 120.5(3) . . ?
O4 C33 C34 107.8(3) . . ?
C35 C34 C39 119.8(3) . . ?
C35 C34 C33 119.7(3) . . ?
C39 C34 C33 120.5(3) . . ?
C36 C35 C34 119.8(3) . . ?
C35 C36 C37 120.3(4) . . ?
C36 C37 C38 120.3(4) . . ?
C39 C38 C37 119.0(4) . . ?
C39 C38 C40 121.1(3) . . ?
C37 C38 C40 119.8(3) . . ?
C38 C39 C34 120.8(3) . . ?
O6 C40 C38 107.7(3) . . ?
O6 C41 C46 115.6(3) . . ?
O6 C41 C42 124.3(3) . . ?
C46 C41 C42 120.1(3) . . ?
C43 C42 C41 120.0(4) . . ?
C44 C43 C42 120.4(4) . . ?
C43 C44 C45 119.7(4) . . ?
C44 C45 C46 121.8(4) . . ?
C45 C46 C41 118.1(3) . . ?
C45 C46 C47 120.8(3) . . ?
C41 C46 C47 121.1(3) . . ?
C46 C47 S4 114.0(2) . . ?
C49 C48 S4 116.6(3) . . ?
C27 C52 S3 112.7(2) . . ?
Cl2 C53 Cl1 111.2(3) . . ?

loop_
_geom_bond_atom_site_label_1
_geom_bond_atom_site_label_2
_geom_bond_distance
_geom_bond_site_symmetry_2
_geom_bond_publ_flag
Cu1 S1 2.3161(9) . ?
Cu1 S2 2.3225(8) . ?
Cu1 I1 2.6260(4) 2_756 ?
Cu1 I1 2.6598(5) . ?
Cu1 Cu1 2.8016(8) 2_756 ?
Cu2 S3 2.2913(10) . ?
Cu2 S4 2.3035(10) . ?
Cu2 I2 2.6376(5) 2_665 ?
Cu2 Cu2 2.7009(8) 2_665 ?
Cu2 I2 2.7062(5) . ?
I1 Cu1 2.6260(4) 2_756 ?
I2 Cu2 2.6376(5) 2_665 ?
Cl1 C53 1.781(7) . ?
Cl2 C53 1.730(6) . ?
S1 C25 1.813(4) . ?
S1 C26 1.818(3) . ?
S2 C22 1.809(3) . ?
S2 C21 1.811(3) . ?
S3 C52 1.812(3) . ?
S3 C51 1.813(5) . ?
S4 C48 1.806(4) . ?
S4 C47 1.817(3) . ?
O1 C6 1.369(4) . ?
O1 C7 1.428(4) . ?
O2 C24 1.420(4) . ?
O2 C23 1.423(4) . ?
O3 C15 1.375(4) . ?
O3 C14 1.434(4) . ?
O4 C32 1.368(4) . ?
O4 C33 1.427(4) . ?
C49 O5 1.333(6) . ?
C49 C48 1.486(6) . ?
C49 O5' 1.648(15) . ?
C51 C50' 1.179(16) . ?
C51 C50 1.572(10) . ?
O5 C50 1.410(7) . ?
O5' C50' 1.53(2) . ?
O6 C41 1.362(4) . ?
O6 C40 1.421(4) . ?
C1 C2 1.384(5) . ?
C1 C6 1.394(4) . ?
C1 C26 1.500(4) . ?
C2 C3 1.383(5) . ?
C3 C4 1.376(5) . ?
C4 C5 1.384(5) . ?
C5 C6 1.384(4) . ?
C7 C8 1.497(5) . ?
C8 C13 1.385(5) . ?
C8 C9 1.393(5) . ?
C9 C10 1.388(5) . ?
C10 C11 1.374(6) . ?
C11 C12 1.391(5) . ?
C12 C13 1.386(5) . ?
C12 C14 1.503(5) . ?
C15 C16 1.393(4) . ?
C15 C20 1.400(4) . ?
C16 C17 1.374(5) . ?
C17 C18 1.382(5) . ?
C18 C19 1.390(5) . ?
C19 C20 1.384(5) . ?
C20 C21 1.511(4) . ?
C22 C23 1.509(5) . ?
C24 C25 1.510(5) . ?
C27 C28 1.392(5) . ?
C27 C32 1.394(4) . ?
C27 C52 1.506(4) . ?
C28 C29 1.379(5) . ?
C29 C30 1.385(6) . ?
C30 C31 1.375(5) . ?
C31 C32 1.392(4) . ?
C33 C34 1.505(5) . ?
C34 C35 1.386(5) . ?
C34 C39 1.389(5) . ?
C35 C36 1.382(6) . ?
C36 C37 1.387(6) . ?
C37 C38 1.392(5) . ?
C38 C39 1.382(5) . ?
C38 C40 1.506(5) . ?
C41 C46 1.394(5) . ?
C41 C42 1.396(5) . ?
C42 C43 1.382(6) . ?
C43 C44 1.367(6) . ?
C44 C45 1.378(6) . ?
C45 C46 1.388(5) . ?
C46 C47 1.503(5) . ?
